data_2222050
loop_
_publ_author_name
'Zhu, Weijun'
'Xiang, Yan'
'Zhu, Songlei'

_publ_section_title
;
 6-(1<i>H</i>-Indol-3-yl)-4-phenyl-2,2'-bipyridine-5-carbonitrile
;
_journal_coeditor_code HK2679
_journal_issue 6
_journal_name_full 'Acta Crystallographica Section E'
_journal_page_first o1187
_journal_paper_doi 10.1107/S1600536809016195
_journal_volume 65
_journal_year 2009
_chemical_formula_iupac 'C25 H16 N4'
_chemical_formula_moiety 'C25 H16 N4'
_chemical_formula_sum 'C25 H16 N4'
_chemical_formula_weight 372.42
_chemical_melting_point_gt 567
_chemical_melting_point_lt 568
_chemical_name_systematic
;
6-(1<i>H</i>-Indol-3-yl)-4-phenyl-2,2'-bipyridine-5-carbonitrile
;
_space_group_IT_number 2
_symmetry_cell_setting triclinic
_symmetry_space_group_name_Hall '-P 1'
_symmetry_space_group_name_H-M 'P -1'
_atom_sites_solution_hydrogens geom
_atom_sites_solution_primary direct
_atom_sites_solution_secondary difmap
_audit_creation_method SHELXL-97
_cell_angle_alpha 73.121(13)
_cell_angle_beta 86.008(16)
_cell_angle_gamma 63.853(10)
_cell_formula_units_Z 2
_cell_length_a 9.7744(16)
_cell_length_b 9.7927(11)
_cell_length_c 11.233(2)
_cell_measurement_reflns_used 3008
_cell_measurement_temperature 291(2)
_cell_measurement_theta_max 25.3
_cell_measurement_theta_min 3.1
_cell_volume 921.5(3)
_computing_cell_refinement 'CrystalClear (Rigaku/MSC, 2001)'
_computing_data_collection 'CrystalClear (Rigaku/MSC, 2001)'
_computing_data_reduction 'CrystalStructure (Rigaku/MSC, 2004)'
_computing_molecular_graphics 'ORTEPII (Johnson, 1976)  and PLATON (Spek, 2009)'
_computing_publication_material 'SHELXL97 (Sheldrick, 2008) and PLATON (Spek, 2009)'
_computing_structure_refinement 'SHELXL97 (Sheldrick, 2008)'
_computing_structure_solution 'SHELXS97 (Sheldrick, 2008)'
_diffrn_ambient_temperature 291(2)
_diffrn_detector_area_resol_mean 7.31
_diffrn_measured_fraction_theta_full 0.990
_diffrn_measured_fraction_theta_max 0.990
_diffrn_measurement_device_type 'Rigaku Mercury'
_diffrn_measurement_method \w
_diffrn_radiation_monochromator graphite
_diffrn_radiation_source 'fine-focus sealed tube'
_diffrn_radiation_type MoK\a
_diffrn_radiation_wavelength 0.71070
_diffrn_reflns_av_R_equivalents 0.0266
_diffrn_reflns_av_sigmaI/netI 0.0353
_diffrn_reflns_limit_h_max 11
_diffrn_reflns_limit_h_min -11
_diffrn_reflns_limit_k_max 11
_diffrn_reflns_limit_k_min -10
_diffrn_reflns_limit_l_max 13
_diffrn_reflns_limit_l_min -13
_diffrn_reflns_number 8987
_diffrn_reflns_theta_full 25.34
_diffrn_reflns_theta_max 25.34
_diffrn_reflns_theta_min 3.10
_exptl_absorpt_coefficient_mu 0.082
_exptl_absorpt_correction_T_max 0.976
_exptl_absorpt_correction_T_min 0.966
_exptl_absorpt_correction_type multi-scan
_exptl_absorpt_process_details '(ABSCOR; Jacobson, 1998)'
_exptl_crystal_colour yellow
_exptl_crystal_density_diffrn 1.342
_exptl_crystal_density_method 'not measured'
_exptl_crystal_description block
_exptl_crystal_F_000 388
_exptl_crystal_size_max 0.55
_exptl_crystal_size_mid 0.35
_exptl_crystal_size_min 0.30
_refine_diff_density_max 0.158
_refine_diff_density_min -0.205
_refine_ls_extinction_method none
_refine_ls_goodness_of_fit_ref 1.122
_refine_ls_hydrogen_treatment constr
_refine_ls_matrix_type full
_refine_ls_number_parameters 263
_refine_ls_number_reflns 3349
_refine_ls_number_restraints 0
_refine_ls_restrained_S_all 1.122
_refine_ls_R_factor_all 0.0739
_refine_ls_R_factor_gt 0.0544
_refine_ls_shift/su_max 0.000
_refine_ls_shift/su_mean 0.000
_refine_ls_structure_factor_coef Fsqd
_refine_ls_weighting_details 'calc w=1/[\s^2^(Fo^2^)+(0.0538P)^2^+0.1499P] where P=(Fo^2^+2Fc^2^)/3'
_refine_ls_weighting_scheme calc
_refine_ls_wR_factor_gt 0.1159
_refine_ls_wR_factor_ref 0.1264
_reflns_number_gt 2614
_reflns_number_total 3349
_reflns_threshold_expression I>2/s(I)
_cod_data_source_file hk2679.cif
_cod_data_source_block I
_cod_database_code 2222050
_cod_database_fobs_code 2222050

loop_
_symmetry_equiv_pos_as_xyz
'x, y, z'
'-x, -y, -z'

loop_
_atom_site_type_symbol
_atom_site_label
_atom_site_fract_x
_atom_site_fract_y
_atom_site_fract_z
_atom_site_U_iso_or_equiv
_atom_site_adp_type
_atom_site_calc_flag
_atom_site_refinement_flags
_atom_site_occupancy
_atom_site_disorder_assembly
_atom_site_disorder_group
N N1 0.94201(16) 0.20772(17) 0.54741(13) 0.0355(4) Uani d . 1 . .
N N2 1.20413(18) 0.3774(2) 0.44026(14) 0.0455(4) Uani d . 1 . .
N N3 0.5855(2) 0.1895(2) 0.28547(16) 0.0606(5) Uani d . 1 . .
N N4 0.64100(17) -0.04598(18) 0.69177(14) 0.0422(4) Uani d . 1 . .
H H4 0.5936 -0.1043 0.7025 0.051 Uiso calc R 1 . .
C C1 1.01436(19) 0.2799(2) 0.46717(16) 0.0347(4) Uani d . 1 . .
C C2 0.98275(19) 0.3310(2) 0.33960(16) 0.0371(4) Uani d . 1 . .
H H2 1.0382 0.3776 0.2873 0.045 Uiso calc R 1 . .
C C3 0.86846(19) 0.3126(2) 0.28960(16) 0.0353(4) Uani d . 1 . .
C C4 0.79281(19) 0.2362(2) 0.37308(16) 0.0348(4) Uani d . 1 . .
C C5 0.83308(19) 0.1829(2) 0.50305(16) 0.0334(4) Uani d . 1 . .
C C6 1.13427(19) 0.3032(2) 0.52184(16) 0.0354(4) Uani d . 1 . .
C C7 1.1727(2) 0.2494(2) 0.64913(18) 0.0449(5) Uani d . 1 . .
H H7 1.1226 0.1981 0.7039 0.054 Uiso calc R 1 . .
C C8 1.2862(2) 0.2731(3) 0.6929(2) 0.0519(5) Uani d . 1 . .
H H8 1.3135 0.2383 0.7779 0.062 Uiso calc R 1 . .
C C9 1.3586(2) 0.3482(2) 0.6104(2) 0.0494(5) Uani d . 1 . .
H H9 1.4361 0.3648 0.6378 0.059 Uiso calc R 1 . .
C C10 1.3136(2) 0.3981(3) 0.4861(2) 0.0521(5) Uani d . 1 . .
H H10 1.3625 0.4497 0.4302 0.063 Uiso calc R 1 . .
C C11 0.8284(2) 0.3777(2) 0.15322(16) 0.0379(4) Uani d . 1 . .
C C12 0.9407(2) 0.3356(2) 0.07066(17) 0.0445(5) Uani d . 1 . .
H H12 1.0400 0.2617 0.1010 0.053 Uiso calc R 1 . .
C C13 0.9065(3) 0.4026(3) -0.05660(18) 0.0529(6) Uani d . 1 . .
H H13 0.9823 0.3725 -0.1114 0.063 Uiso calc R 1 . .
C C14 0.7602(3) 0.5140(3) -0.10229(19) 0.0555(6) Uani d . 1 . .
H H14 0.7376 0.5599 -0.1878 0.067 Uiso calc R 1 . .
C C15 0.6484(3) 0.5570(3) -0.02151(19) 0.0532(6) Uani d . 1 . .
H H15 0.5498 0.6323 -0.0525 0.064 Uiso calc R 1 . .
C C16 0.6809(2) 0.4891(2) 0.10587(18) 0.0460(5) Uani d . 1 . .
H H16 0.6039 0.5181 0.1600 0.055 Uiso calc R 1 . .
C C17 0.6772(2) 0.2108(2) 0.32443(17) 0.0423(5) Uani d . 1 . .
C C18 0.7603(2) 0.1025(2) 0.59690(16) 0.0352(4) Uani d . 1 . .
C C19 0.6856(2) 0.0176(2) 0.58127(17) 0.0385(4) Uani d . 1 . .
H H19 0.6682 0.0056 0.5054 0.046 Uiso calc R 1 . .
C C20 0.6833(2) -0.0028(2) 0.78422(17) 0.0380(4) Uani d . 1 . .
C C21 0.6582(2) -0.0376(2) 0.90989(18) 0.0476(5) Uani d . 1 . .
H H21 0.6081 -0.1001 0.9444 0.057 Uiso calc R 1 . .
C C22 0.7105(3) 0.0240(3) 0.98141(19) 0.0568(6) Uani d . 1 . .
H H22 0.6957 0.0029 1.0663 0.068 Uiso calc R 1 . .
C C23 0.7851(3) 0.1175(3) 0.92946(19) 0.0601(6) Uani d . 1 . .
H H23 0.8188 0.1581 0.9803 0.072 Uiso calc R 1 . .
C C24 0.8104(2) 0.1515(3) 0.80452(18) 0.0507(5) Uani d . 1 . .
H H24 0.8605 0.2143 0.7711 0.061 Uiso calc R 1 . .
C C25 0.7595(2) 0.0901(2) 0.72879(16) 0.0366(4) Uani d . 1 . .

loop_
_atom_site_aniso_label
_atom_site_aniso_U_11
_atom_site_aniso_U_22
_atom_site_aniso_U_33
_atom_site_aniso_U_12
_atom_site_aniso_U_13
_atom_site_aniso_U_23
N1 0.0353(8) 0.0367(9) 0.0374(8) -0.0191(7) 0.0027(7) -0.0097(7)
N2 0.0430(9) 0.0583(11) 0.0475(9) -0.0321(8) 0.0058(8) -0.0173(8)
N3 0.0675(12) 0.0748(13) 0.0507(10) -0.0502(11) -0.0130(9) 0.0006(9)
N4 0.0439(9) 0.0449(9) 0.0476(9) -0.0298(8) 0.0052(7) -0.0109(7)
C1 0.0320(9) 0.0349(10) 0.0378(10) -0.0153(8) 0.0024(8) -0.0102(8)
C2 0.0336(9) 0.0415(11) 0.0369(10) -0.0206(8) 0.0024(8) -0.0058(8)
C3 0.0354(10) 0.0346(10) 0.0355(10) -0.0159(8) 0.0005(8) -0.0081(8)
C4 0.0346(9) 0.0346(10) 0.0362(10) -0.0172(8) 0.0001(8) -0.0082(8)
C5 0.0329(9) 0.0314(9) 0.0385(10) -0.0157(8) 0.0034(8) -0.0114(8)
C6 0.0319(9) 0.0355(10) 0.0407(10) -0.0152(8) 0.0036(8) -0.0134(8)
C7 0.0452(11) 0.0490(12) 0.0415(11) -0.0237(10) -0.0025(9) -0.0083(9)
C8 0.0514(12) 0.0575(13) 0.0492(12) -0.0256(11) -0.0101(10) -0.0131(10)
C9 0.0334(10) 0.0567(13) 0.0663(14) -0.0199(10) -0.0016(10) -0.0281(11)
C10 0.0458(12) 0.0661(14) 0.0611(13) -0.0364(11) 0.0121(10) -0.0249(11)
C11 0.0418(10) 0.0419(11) 0.0360(10) -0.0255(9) 0.0003(8) -0.0080(8)
C12 0.0459(11) 0.0509(12) 0.0399(11) -0.0266(10) 0.0016(9) -0.0089(9)
C13 0.0668(14) 0.0664(15) 0.0398(11) -0.0420(13) 0.0114(10) -0.0171(10)
C14 0.0770(16) 0.0650(15) 0.0357(11) -0.0472(13) -0.0048(11) -0.0026(10)
C15 0.0566(13) 0.0545(13) 0.0463(12) -0.0306(11) -0.0118(11) 0.0018(10)
C16 0.0448(11) 0.0539(12) 0.0410(10) -0.0260(10) -0.0005(9) -0.0085(9)
C17 0.0457(11) 0.0469(12) 0.0382(10) -0.0283(10) 0.0001(9) -0.0042(9)
C18 0.0334(9) 0.0345(10) 0.0388(10) -0.0164(8) 0.0030(8) -0.0098(8)
C19 0.0408(10) 0.0398(11) 0.0387(10) -0.0215(9) 0.0030(8) -0.0109(8)
C20 0.0339(10) 0.0373(10) 0.0436(11) -0.0174(8) 0.0041(8) -0.0105(8)
C21 0.0476(12) 0.0545(13) 0.0449(11) -0.0305(10) 0.0111(9) -0.0091(10)
C22 0.0709(15) 0.0729(15) 0.0377(11) -0.0436(13) 0.0129(10) -0.0146(11)
C23 0.0815(16) 0.0805(16) 0.0432(12) -0.0570(14) 0.0122(11) -0.0205(11)
C24 0.0656(14) 0.0626(13) 0.0424(11) -0.0457(12) 0.0096(10) -0.0145(10)
C25 0.0356(10) 0.0374(10) 0.0394(10) -0.0199(8) 0.0033(8) -0.0091(8)

loop_
_atom_type_symbol
_atom_type_description
_atom_type_scat_dispersion_real
_atom_type_scat_dispersion_imag
_atom_type_scat_source
C C 0.0033 0.0016 'International Tables Vol C Tables 4.2.6.8 and 6.1.1.4'
H H 0.0000 0.0000 'International Tables Vol C Tables 4.2.6.8 and 6.1.1.4'
N N 0.0061 0.0033 'International Tables Vol C Tables 4.2.6.8 and 6.1.1.4'

loop_
_geom_angle_atom_site_label_1
_geom_angle_atom_site_label_2
_geom_angle_atom_site_label_3
_geom_angle_site_symmetry_1
_geom_angle_site_symmetry_3
_geom_angle
_geom_angle_publ_flag
C1 N1 C5 . . 119.18(15) ?
C10 N2 C6 . . 117.30(17) ?
C19 N4 C20 . . 109.41(15) ?
C19 N4 H4 . . 125.3 ?
C20 N4 H4 . . 125.3 ?
N1 C1 C2 . . 123.09(15) ?
N1 C1 C6 . . 116.67(15) ?
C2 C1 C6 . . 120.24(16) ?
C1 C2 C3 . . 119.94(16) ?
C1 C2 H2 . . 120.0 ?
C3 C2 H2 . . 120.0 ?
C2 C3 C4 . . 117.25(16) ?
C2 C3 C11 . . 119.47(16) ?
C4 C3 C11 . . 123.25(15) ?
C3 C4 C5 . . 120.12(15) ?
C3 C4 C17 . . 118.82(15) ?
C5 C4 C17 . . 121.05(16) ?
N1 C5 C4 . . 120.37(15) ?
N1 C5 C18 . . 115.71(15) ?
C4 C5 C18 . . 123.91(15) ?
N2 C6 C7 . . 122.15(16) ?
N2 C6 C1 . . 115.83(15) ?
C7 C6 C1 . . 122.01(16) ?
C8 C7 C6 . . 118.82(18) ?
C8 C7 H7 . . 120.6 ?
C6 C7 H7 . . 120.6 ?
C9 C8 C7 . . 119.50(19) ?
C9 C8 H8 . . 120.2 ?
C7 C8 H8 . . 120.2 ?
C8 C9 C10 . . 118.03(18) ?
C8 C9 H9 . . 121.0 ?
C10 C9 H9 . . 121.0 ?
N2 C10 C9 . . 124.20(19) ?
N2 C10 H10 . . 117.9 ?
C9 C10 H10 . . 117.9 ?
C12 C11 C16 . . 118.78(17) ?
C12 C11 C3 . . 119.99(16) ?
C16 C11 C3 . . 121.11(17) ?
C13 C12 C11 . . 120.51(19) ?
C13 C12 H12 . . 119.7 ?
C11 C12 H12 . . 119.7 ?
C14 C13 C12 . . 120.1(2) ?
C14 C13 H13 . . 119.9 ?
C12 C13 H13 . . 119.9 ?
C15 C14 C13 . . 119.85(19) ?
C15 C14 H14 . . 120.1 ?
C13 C14 H14 . . 120.1 ?
C14 C15 C16 . . 120.5(2) ?
C14 C15 H15 . . 119.8 ?
C16 C15 H15 . . 119.8 ?
C15 C16 C11 . . 120.2(2) ?
C15 C16 H16 . . 119.9 ?
C11 C16 H16 . . 119.9 ?
N3 C17 C4 . . 179.5(2) ?
C19 C18 C25 . . 105.64(15) ?
C19 C18 C5 . . 128.12(16) ?
C25 C18 C5 . . 126.18(15) ?
N4 C19 C18 . . 110.50(16) ?
N4 C19 H19 . . 124.7 ?
C18 C19 H19 . . 124.7 ?
N4 C20 C21 . . 129.29(17) ?
N4 C20 C25 . . 107.56(15) ?
C21 C20 C25 . . 123.15(17) ?
C22 C21 C20 . . 117.15(18) ?
C22 C21 H21 . . 121.4 ?
C20 C21 H21 . . 121.4 ?
C21 C22 C23 . . 121.23(19) ?
C21 C22 H22 . . 119.4 ?
C23 C22 H22 . . 119.4 ?
C24 C23 C22 . . 121.5(2) ?
C24 C23 H23 . . 119.2 ?
C22 C23 H23 . . 119.2 ?
C23 C24 C25 . . 118.88(18) ?
C23 C24 H24 . . 120.6 ?
C25 C24 H24 . . 120.6 ?
C24 C25 C20 . . 118.06(17) ?
C24 C25 C18 . . 135.01(17) ?
C20 C25 C18 . . 106.88(15) ?

loop_
_geom_bond_atom_site_label_1
_geom_bond_atom_site_label_2
_geom_bond_site_symmetry_2
_geom_bond_distance
_geom_bond_publ_flag
N1 C1 . 1.339(2) ?
N1 C5 . 1.347(2) ?
N2 C10 . 1.334(2) ?
N2 C6 . 1.341(2) ?
N3 C17 . 1.144(2) ?
N4 C19 . 1.354(2) ?
N4 C20 . 1.377(2) ?
N4 H4 . 0.8600 ?
C1 C2 . 1.381(2) ?
C1 C6 . 1.490(2) ?
C2 C3 . 1.385(2) ?
C2 H2 . 0.9300 ?
C3 C4 . 1.404(2) ?
C3 C11 . 1.484(2) ?
C4 C5 . 1.420(2) ?
C4 C17 . 1.432(2) ?
C5 C18 . 1.465(2) ?
C6 C7 . 1.388(2) ?
C7 C8 . 1.377(3) ?
C7 H7 . 0.9300 ?
C8 C9 . 1.368(3) ?
C8 H8 . 0.9300 ?
C9 C10 . 1.371(3) ?
C9 H9 . 0.9300 ?
C10 H10 . 0.9300 ?
C11 C12 . 1.385(3) ?
C11 C16 . 1.391(3) ?
C12 C13 . 1.384(3) ?
C12 H12 . 0.9300 ?
C13 C14 . 1.378(3) ?
C13 H13 . 0.9300 ?
C14 C15 . 1.369(3) ?
C14 H14 . 0.9300 ?
C15 C16 . 1.384(3) ?
C15 H15 . 0.9300 ?
C16 H16 . 0.9300 ?
C18 C19 . 1.375(2) ?
C18 C25 . 1.451(2) ?
C19 H19 . 0.9300 ?
C20 C21 . 1.384(3) ?
C20 C25 . 1.405(2) ?
C21 C22 . 1.372(3) ?
C21 H21 . 0.9300 ?
C22 C23 . 1.389(3) ?
C22 H22 . 0.9300 ?
C23 C24 . 1.376(3) ?
C23 H23 . 0.9300 ?
C24 C25 . 1.398(3) ?
C24 H24 . 0.9300 ?

loop_
_geom_hbond_atom_site_label_D
_geom_hbond_atom_site_label_H
_geom_hbond_atom_site_label_A
_geom_hbond_site_symmetry_A
_geom_hbond_distance_DH
_geom_hbond_distance_HA
_geom_hbond_distance_DA
_geom_hbond_angle_DHA
N4 H4 N3 2_656 0.86 2.23 3.066(2) 164
C12 H12 Cg5 2_576 0.93 2.84 3.649(3) 146
C23 H23 Cg4 1_554 0.93 2.91 3.711(3) 145

loop_
_geom_torsion_atom_site_label_1
_geom_torsion_atom_site_label_2
_geom_torsion_atom_site_label_3
_geom_torsion_atom_site_label_4
_geom_torsion_site_symmetry_1
_geom_torsion_site_symmetry_2
_geom_torsion_site_symmetry_3
_geom_torsion_site_symmetry_4
_geom_torsion
_geom_torsion_publ_flag
C5 N1 C1 C2 . . . . 0.0(3) ?
C5 N1 C1 C6 . . . . -179.68(15) ?
N1 C1 C2 C3 . . . . 2.0(3) ?
C6 C1 C2 C3 . . . . -178.34(16) ?
C1 C2 C3 C4 . . . . -2.2(3) ?
C1 C2 C3 C11 . . . . 175.87(17) ?
C2 C3 C4 C5 . . . . 0.7(3) ?
C11 C3 C4 C5 . . . . -177.30(16) ?
C2 C3 C4 C17 . . . . -178.14(16) ?
C11 C3 C4 C17 . . . . 3.8(3) ?
C1 N1 C5 C4 . . . . -1.6(2) ?
C1 N1 C5 C18 . . . . 179.67(15) ?
C3 C4 C5 N1 . . . . 1.2(3) ?
C17 C4 C5 N1 . . . . -179.95(17) ?
C3 C4 C5 C18 . . . . 179.84(16) ?
C17 C4 C5 C18 . . . . -1.3(3) ?
C10 N2 C6 C7 . . . . 0.0(3) ?
C10 N2 C6 C1 . . . . -179.08(16) ?
N1 C1 C6 N2 . . . . -179.21(15) ?
C2 C1 C6 N2 . . . . 1.1(3) ?
N1 C1 C6 C7 . . . . 1.7(3) ?
C2 C1 C6 C7 . . . . -178.01(17) ?
N2 C6 C7 C8 . . . . 0.0(3) ?
C1 C6 C7 C8 . . . . 179.07(17) ?
C6 C7 C8 C9 . . . . -0.3(3) ?
C7 C8 C9 C10 . . . . 0.4(3) ?
C6 N2 C10 C9 . . . . 0.2(3) ?
C8 C9 C10 N2 . . . . -0.4(3) ?
C2 C3 C11 C12 . . . . 54.4(2) ?
C4 C3 C11 C12 . . . . -127.63(19) ?
C2 C3 C11 C16 . . . . -121.39(19) ?
C4 C3 C11 C16 . . . . 56.6(3) ?
C16 C11 C12 C13 . . . . -0.3(3) ?
C3 C11 C12 C13 . . . . -176.21(17) ?
C11 C12 C13 C14 . . . . 1.0(3) ?
C12 C13 C14 C15 . . . . -0.7(3) ?
C13 C14 C15 C16 . . . . -0.1(3) ?
C14 C15 C16 C11 . . . . 0.8(3) ?
C12 C11 C16 C15 . . . . -0.5(3) ?
C3 C11 C16 C15 . . . . 175.28(17) ?
N1 C5 C18 C19 . . . . -157.15(17) ?
C4 C5 C18 C19 . . . . 24.1(3) ?
N1 C5 C18 C25 . . . . 19.5(3) ?
C4 C5 C18 C25 . . . . -159.21(17) ?
C20 N4 C19 C18 . . . . 0.8(2) ?
C25 C18 C19 N4 . . . . -0.5(2) ?
C5 C18 C19 N4 . . . . 176.68(17) ?
C19 N4 C20 C21 . . . . 178.41(19) ?
C19 N4 C20 C25 . . . . -0.8(2) ?
N4 C20 C21 C22 . . . . -178.64(19) ?
C25 C20 C21 C22 . . . . 0.5(3) ?
C20 C21 C22 C23 . . . . 0.1(3) ?
C21 C22 C23 C24 . . . . -0.3(4) ?
C22 C23 C24 C25 . . . . 0.0(4) ?
C23 C24 C25 C20 . . . . 0.6(3) ?
C23 C24 C25 C18 . . . . 177.8(2) ?
N4 C20 C25 C24 . . . . 178.46(16) ?
C21 C20 C25 C24 . . . . -0.8(3) ?
N4 C20 C25 C18 . . . . 0.5(2) ?
C21 C20 C25 C18 . . . . -178.79(17) ?
C19 C18 C25 C24 . . . . -177.5(2) ?
C5 C18 C25 C24 . . . . 5.3(3) ?
C19 C18 C25 C20 . . . . 0.0(2) ?
C5 C18 C25 C20 . . . . -177.27(16) ?

loop_
_cod_related_entry_id
_cod_related_entry_database
_cod_related_entry_code
1 ChemSpider 24742293
